data_4072052
loop_
_publ_author_name
'Quiroga Norambuena, Victor F.'
'Heeres, Andr\'e'
'Heeres, Hero J.'
'Meetsma, Auke'
'Teuben, Jan H.'
'Hessen, Bart'

_publ_section_title
;
 Synthesis, Structure, and Reactivity of Rare-Earth Metallocene
 \h3-Propargyl/Allenyl Complexes
;
_journal_issue 21
_journal_name_full Organometallics
_journal_page_first 5672
_journal_paper_doi 10.1021/om800547n
_journal_volume 27
_journal_year 2008
_chemical_compound_source 'see text'
_chemical_formula_moiety 'C29 H37 Y'
_chemical_formula_sum 'C29 H37 Y'
_chemical_formula_weight 474.52
_chemical_name_systematic ' ?'
_space_group_IT_number 29
_symmetry_cell_setting orthorhombic
_symmetry_Int_Tables_number 29
_symmetry_space_group_name_Hall 'P 2c -2ac'
_symmetry_space_group_name_H-M 'P c a 21'
_atom_sites_solution_hydrogens difmap
_atom_sites_solution_primary heavy
_atom_sites_solution_secondary direct
_audit_creation_date '2003-06-03  08:08:02'
_audit_creation_method
;
 PLATON <TABLE ACC> option
 SHELXL97-2 & Manual Editing
;
_audit_update_record
;
 ?
;
_cell_angle_alpha 90
_cell_angle_beta 90
_cell_angle_gamma 90
_cell_formula_units_Z 4
_cell_length_a 16.4646(9)
_cell_length_b 10.5009(6)
_cell_length_c 14.7315(8)
_cell_measurement_reflns_used 8011
_cell_measurement_temperature 100(1)
_cell_measurement_theta_max 27.59
_cell_measurement_theta_min 2.30
_cell_volume 2547.0(2)
_computing_cell_refinement 'SAINT, Bruker Version 6.02A, 2000'
_computing_data_collection 'SMART, Bruker Version 5.624, 2001'
_computing_data_reduction 'XPREP, Bruker Version 5.1/NT, 2000'
_computing_molecular_graphics
;
 PLUTO (Meetsma, 2003)
 PLATON (Spek, 1994)
;
_computing_publication_material 'PLATON (Spek, 1990)'
_computing_structure_refinement 'SHELXL-97 (Sheldrick, 1997)'
_computing_structure_solution
;
 DIRDIF-99 (Beurskens et al., 1999)
;
_diffrn_ambient_temperature 100(1)
_diffrn_detector_area_resol_mean 66.06
_diffrn_measured_fraction_theta_full 1.000
_diffrn_measured_fraction_theta_max 1.000
_diffrn_measurement_device_type
;
  Bruker Smart Apex
;
_diffrn_measurement_method 'phi and omega scans'
_diffrn_radiation_detector
;
  CCD area-detector
;
_diffrn_radiation_monochromator 'parallel mounted graphite'
_diffrn_radiation_source 'fine focus sealed Siemens Mo tube '
_diffrn_radiation_type MoK\a
_diffrn_radiation_wavelength 0.71073
_diffrn_reflns_av_R_equivalents 0.0339
_diffrn_reflns_av_sigmaI/netI 0.0382
_diffrn_reflns_limit_h_max 21
_diffrn_reflns_limit_h_min -21
_diffrn_reflns_limit_k_max 13
_diffrn_reflns_limit_k_min -14
_diffrn_reflns_limit_l_max 18
_diffrn_reflns_limit_l_min -19
_diffrn_reflns_number 22023
_diffrn_reflns_reduction_process
;
 Intensity data were corrected for Lorentz and polarization
  effects, decay and absorption and reduced to F~o~^2^
  using SAINT (Bruker, 2000) and SADABS (Sheldrick, 2001)
;
_diffrn_reflns_theta_full 28.28
_diffrn_reflns_theta_max 28.28
_diffrn_reflns_theta_min 2.30
_exptl_absorpt_coefficient_mu 2.302
_exptl_absorpt_correction_T_max 0.616
_exptl_absorpt_correction_T_min 0.515
_exptl_absorpt_correction_type multi-scan
_exptl_absorpt_process_details '(SADABS, Sheldrick, Bruker, 2000))'
_exptl_crystal_colour yellow
_exptl_crystal_density_diffrn 1.237
_exptl_crystal_density_method 'not measured'
_exptl_crystal_description block
_exptl_crystal_F_000 1000
_exptl_crystal_size_max 0.30
_exptl_crystal_size_mid 0.27
_exptl_crystal_size_min 0.23
_refine_diff_density_max 0.552
_refine_diff_density_min -0.239
_refine_diff_density_rms 0.062
_refine_ls_abs_structure_details
;
  Enantiomorph twin refinement resulted in 0.47(2) so ultimately set to 0.5
   Flack, H.D. & Bernardinelli, G. (1999, 2000)
;
_refine_ls_abs_structure_Flack -0.003(4)
_refine_ls_extinction_method none
_refine_ls_goodness_of_fit_ref 1.030
_refine_ls_hydrogen_treatment refall
_refine_ls_matrix_type full
_refine_ls_number_parameters 419
_refine_ls_number_reflns 6224
_refine_ls_number_restraints 1
_refine_ls_restrained_S_all 1.030
_refine_ls_R_factor_all 0.0417
_refine_ls_R_factor_gt 0.0297
_refine_ls_shift/su_max 0.010
_refine_ls_shift/su_mean 0.001
_refine_ls_structure_factor_coef Fsqd
_refine_ls_weighting_details 'calc w=1/[\s^2^(Fo^2^)+(0.0393P)^2^+0.0P] where P=(Fo^2^+2Fc^2^)/3'
_refine_ls_weighting_scheme calc
_refine_ls_wR_factor_gt 0.0637
_refine_ls_wR_factor_ref 0.0685
_reflns_number_gt 5315
_reflns_number_total 6224
_reflns_threshold_expression I>2\s(I)
_cod_data_source_file om800547n_si_004.cif
_cod_data_source_block global
_cod_depositor_comments
;
The following automatic conversions were performed:

'_symmetry_cell_setting' value 'Orthorhombic' changed to
'orthorhombic' according to
/home/saulius/struct/CIF-dictionaries/cif_core.dic dictionary named
'cif_core.dic' version 2.4.1 from
2010-06-29.

'_exptl_absorpt_correction_type' value 'Multi-Scan'
changed to 'multi-scan' according to
/home/saulius/struct/CIF-dictionaries/cif_core.dic dictionary named
'cif_core.dic' version 2.4.1 from 2010-06-29.

Automatic conversion script
Id: cif_fix_values 1715 2011-07-08 13:25:40Z adriana 
;
_cod_database_code 4072052
_vrn_publ_code_frame_time_sec 10.0
_vrn_publ_code_meas_time_hour 8.3

loop_
_symmetry_equiv_pos_as_xyz
x,y,z
-x,-y,1/2+z
1/2-x,y,1/2+z
1/2+x,-y,z

loop_
_atom_site_aniso_label
_atom_site_aniso_U_11
_atom_site_aniso_U_22
_atom_site_aniso_U_33
_atom_site_aniso_U_23
_atom_site_aniso_U_13
_atom_site_aniso_U_12
Y 0.0178(1) 0.0196(1) 0.0167(1) -0.0018(2) -0.0007(2) 0.0008(1)
C1 0.0257(12) 0.0296(14) 0.0334(15) -0.0049(11) -0.0102(10) -0.0060(10)
C2 0.0349(10) 0.0261(10) 0.0265(11) -0.0041(17) 0.0009(16) -0.0110(8)
C3 0.0413(12) 0.0213(10) 0.0258(18) -0.0001(10) -0.0083(12) -0.0042(9)
C4 0.0326(13) 0.0261(13) 0.0263(13) -0.0101(10) -0.0055(10) -0.0003(10)
C5 0.0372(14) 0.0277(13) 0.0220(13) -0.0035(10) -0.0099(11) -0.0058(10)
C6 0.0337(15) 0.053(2) 0.063(2) -0.0111(19) -0.0221(16) 0.0020(14)
C7 0.057(2) 0.047(2) 0.043(2) -0.0073(16) 0.0159(17) -0.0254(17)
C8 0.070(2) 0.0245(15) 0.047(2) 0.0054(14) -0.0144(17) 0.0007(15)
C9 0.0421(17) 0.0431(19) 0.052(2) -0.0232(16) 0.0021(16) 0.0032(14)
C10 0.076(2) 0.040(2) 0.0210(15) -0.0018(13) -0.0113(15) -0.0049(17)
C11 0.0613(15) 0.0245(11) 0.0246(18) 0.0004(11) -0.0007(14) 0.0169(10)
C12 0.0243(12) 0.0271(13) 0.0378(16) -0.0102(11) 0.0003(11) 0.0082(10)
C13 0.0277(12) 0.0218(12) 0.0204(12) -0.0043(9) 0.0035(10) 0.0015(9)
C14 0.0265(12) 0.0281(13) 0.0313(14) -0.0092(11) 0.0024(11) -0.0020(10)
C15 0.0526(14) 0.0179(10) 0.0337(14) -0.0058(16) 0.0185(18) -0.0033(9)
C16 0.110(4) 0.040(2) 0.046(2) 0.0030(18) -0.022(2) 0.029(2)
C17 0.0264(15) 0.066(3) 0.076(3) -0.033(2) 0.0057(17) 0.0064(15)
C18 0.072(2) 0.0387(18) 0.0205(15) -0.0021(12) 0.0092(15) 0.0049(16)
C19 0.0327(17) 0.058(2) 0.083(3) -0.038(2) -0.0051(18) -0.0069(16)
C20 0.095(3) 0.0281(17) 0.071(3) -0.0041(17) 0.048(3) -0.0135(18)
C21 0.0265(12) 0.0391(16) 0.0245(14) 0.0073(11) -0.0056(10) -0.0006(11)
C22 0.0188(10) 0.0300(14) 0.0289(16) -0.0011(10) -0.0040(9) 0.0019(10)
C23 0.0215(11) 0.0320(15) 0.0318(16) 0.0033(12) 0.0033(11) 0.0024(11)
C24 0.0248(11) 0.0233(12) 0.0258(13) -0.0008(10) 0.0026(9) 0.0005(9)
C25 0.0304(12) 0.0300(13) 0.0305(14) 0.0024(11) 0.0043(11) 0.0069(10)
C26 0.0399(14) 0.0255(13) 0.0285(14) 0.0028(11) 0.0030(11) 0.0009(12)
C27 0.0325(14) 0.0274(13) 0.0309(14) -0.0056(12) 0.0121(12) -0.0018(11)
C28 0.0255(12) 0.0298(14) 0.0401(16) -0.0043(14) 0.0060(11) 0.0018(11)
C29 0.0277(12) 0.0266(13) 0.0279(14) 0.0024(11) -0.0008(10) 0.0020(10)

loop_
_atom_site_label
_atom_site_type_symbol
_atom_site_thermal_displace_type
_atom_site_fract_x
_atom_site_fract_y
_atom_site_fract_z
_atom_site_occupancy
_atom_site_U_iso_or_equiv
C7 C Uani 0.2236(3) 0.4713(3) -0.0675(3) 1.000 0.0490(12)
H7 H Uiso 0.27046 0.41414 -0.05768 1.00(9) 0.114(3)
H7' H Uiso 0.25061 0.55178 -0.06920 1.00(7) 0.072(2)
H7" H Uiso 0.19560 0.45610 -0.11863 1.00(7) 0.067(2)
C3 C Uani 0.09219(15) 0.5155(2) 0.02620(18) 1.000 0.0295(8)
C8 C Uani 0.0580(3) 0.6192(3) -0.0345(3) 1.000 0.0472(11)
H8 H Uiso -0.00242 0.61435 -0.02316 1.00(5) 0.0378(19)
H8' H Uiso 0.07780 0.59673 -0.10553 1.00(8) 0.084(2)
H8" H Uiso 0.08289 0.69831 -0.02202 1.00(8) 0.083(2)
C4 C Uani 0.06136(15) 0.4794(2) 0.11307(17) 1.000 0.0283(8)
Y Y Uani 0.05802(1) 0.26781(2) 0.01180(3) 1.000 0.0180(1)
C9 C Uani -0.0125(2) 0.5350(3) 0.1579(3) 1.000 0.0457(11)
H9 H Uiso -0.03500 0.47178 0.19985 1.00(5) 0.0370(18)
H9' H Uiso -0.05445 0.54485 0.10936 1.00(6) 0.050(2)
H9" H Uiso 0.00221 0.62440 0.17823 1.00(6) 0.062(2)
C5 C Uani 0.11755(16) 0.3925(2) 0.15267(17) 1.000 0.0290(8)
C10 C Uani 0.1118(3) 0.3357(3) 0.2472(2) 1.000 0.0457(11)
C1 C Uani 0.18382(15) 0.3771(2) 0.09188(18) 1.000 0.0296(8)
C11 C Uani 0.12281(18) 0.0372(2) 0.0250(2) 1.000 0.0368(9)
C12 C Uani 0.15990(14) 0.0941(2) -0.05269(19) 1.000 0.0297(8)
C13 C Uani 0.09847(14) 0.1096(2) -0.11976(16) 1.000 0.0233(7)
C14 C Uani 0.02518(15) 0.0596(2) -0.08395(18) 1.000 0.0286(8)
C15 C Uani 0.03936(15) 0.0166(2) 0.0045(3) 1.000 0.0347(7)
C16 C Uani 0.1653(3) -0.0091(4) 0.1104(3) 1.000 0.0653(16)
C17 C Uani 0.24935(19) 0.1104(4) -0.0705(3) 1.000 0.0561(15)
C18 C Uani 0.1132(3) 0.1630(3) -0.2132(2) 1.000 0.0437(10)
C19 C Uani -0.0540(2) 0.0430(4) -0.1369(3) 1.000 0.0579(13)
H10 H Uiso 0.13655 0.38625 0.29399 1.00(6) 0.048(2)
H10' H Uiso 0.12878 0.26048 0.24811 1.00(5) 0.029(2)
H10" H Uiso 0.05202 0.32826 0.27171 1.00(9) 0.098(3)
H16 H Uiso 0.14971 0.04239 0.16920 1.00(7) 0.073(2)
H16' H Uiso 0.22369 0.01184 0.10135 1.00(6) 0.041(2)
H16" H Uiso 0.16925 -0.09762 0.11274 1.00(8) 0.097(3)
H17 H Uiso 0.26756 0.05386 -0.11419 1.00(5) 0.0357(19)
H17' H Uiso 0.27928 0.09738 -0.01319 1.00(9) 0.105(3)
H17" H Uiso 0.26358 0.19105 -0.09373 1.00(7) 0.063(2)
H18 H Uiso 0.17002 0.23383 -0.21839 1.00(9) 0.092(3)
H18' H Uiso 0.06491 0.18320 -0.23551 1.00(7) 0.062(2)
H18" H Uiso 0.13820 0.10646 -0.25132 1.00(6) 0.058(2)
H19 H Uiso -0.05643 -0.04188 -0.14220 1.00(7) 0.070(2)
H19' H Uiso -0.04460 0.08451 -0.20516 1.00(7) 0.074(2)
H19" H Uiso -0.09682 0.07262 -0.11156 1.00(5) 0.0363(19)
C6 C Uani 0.26329(19) 0.3146(4) 0.1157(3) 1.000 0.0499(11)
H6 H Uiso 0.30134 0.30880 0.05324 1.00(6) 0.066(2)
H6' H Uiso 0.25657 0.23012 0.14469 1.00(6) 0.042(2)
H6" H Uiso 0.28963 0.37063 0.15601 1.00(6) 0.0456(19)
C2 C Uani 0.16724(13) 0.45154(18) 0.0130(3) 1.000 0.0292(6)
C20 C Uani -0.0239(3) -0.0506(3) 0.0639(3) 1.000 0.0647(15)
C21 C Uani -0.05664(15) 0.3579(3) -0.09723(19) 1.000 0.0300(8)
C22 C Uani -0.09002(15) 0.3229(3) -0.01609(17) 1.000 0.0259(8)
C23 C Uani -0.09025(16) 0.2772(3) 0.0636(2) 1.000 0.0284(8)
C24 C Uani -0.14288(15) 0.2618(2) 0.14279(18) 1.000 0.0246(7)
C25 C Uani -0.11766(15) 0.1914(3) 0.21870(18) 1.000 0.0303(8)
C26 C Uani -0.16725(17) 0.1797(3) 0.29511(19) 1.000 0.0313(8)
C27 C Uani -0.24229(18) 0.2388(3) 0.2966(2) 1.000 0.0303(8)
C28 C Uani -0.26828(16) 0.3101(3) 0.22294(19) 1.000 0.0318(8)
C29 C Uani -0.21980(14) 0.3203(3) 0.14648(18) 1.000 0.0274(8)
H20 H Uiso -0.07919 -0.00430 0.06419 1.00(6) 0.066(2)
H20' H Uiso 0.01597 -0.06426 0.11459 1.00(8) 0.085(3)
H20" H Uiso -0.03412 -0.13982 0.04148 1.00(7) 0.086(2)
H21 H Uiso -0.04862 0.44717 -0.11188 1.00(5) 0.0391(17)
H21' H Uiso -0.06532 0.30497 -0.14797 1.00(7) 0.061(2)
H25 H Uiso -0.06324 0.15095 0.21715 1.00(4) 0.0233(14)
H26 H Uiso -0.14791 0.13268 0.34186 1.00(4) 0.0211(15)
H27 H Uiso -0.27239 0.23091 0.34731 1.00(5) 0.040(2)
H28 H Uiso -0.31842 0.35312 0.22615 1.00(5) 0.0419(19)
H29 H Uiso -0.23466 0.36765 0.09681 1.00(5) 0.0333(17)

loop_
_atom_type_symbol
_atom_type_description
_atom_type_scat_dispersion_real
_atom_type_scat_dispersion_imag
_atom_type_scat_source
Y Y -2.7962 3.5667 'International Tables Vol C Tables 4.2.6.8 and 6.1.1.4'
H H 0.0000 0.0000 'International Tables Vol C Tables 4.2.6.8 and 6.1.1.4'
C C 0.0033 0.0016 'International Tables Vol C Tables 4.2.6.8 and 6.1.1.4'

loop_
_geom_angle_atom_site_label_1
_geom_angle_atom_site_label_2
_geom_angle_atom_site_label_3
_geom_angle
_geom_angle_publ_flag
C1 Y C2 31.34(10) yes
C1 Y C3 51.46(7) yes
C1 Y C4 51.34(7) yes
C1 Y C5 31.17(8) yes
C1 Y C11 92.78(8) yes
C1 Y C12 87.88(7) yes
C1 Y C13 113.77(7) yes
C1 Y C14 138.84(7) yes
C1 Y C15 122.62(8) yes
C1 Y C21 132.25(8) yes
C1 Y C22 136.47(8) yes
C1 Y C23 126.66(9) yes
C2 Y C3 31.03(7) yes
C2 Y C4 51.32(9) yes
C2 Y C5 51.64(11) yes
C2 Y C11 113.14(8) yes
C2 Y C12 94.26(7) yes
C2 Y C13 107.07(9) yes
C2 Y C14 138.08(10) yes
C2 Y C15 143.62(7) yes
C2 Y C21 103.20(9) yes
C2 Y C22 119.28(8) yes
C2 Y C23 128.32(9) yes
C3 Y C4 30.98(8) yes
C3 Y C5 51.44(7) yes
C3 Y C11 143.00(8) yes
C3 Y C12 124.40(7) yes
C3 Y C13 128.22(7) yes
C3 Y C14 152.45(8) yes
C3 Y C15 174.01(8) yes
C3 Y C21 81.41(9) yes
C3 Y C22 89.61(9) yes
C3 Y C23 98.03(9) yes
C4 Y C5 31.06(7) yes
C4 Y C11 135.11(8) yes
C4 Y C12 139.20(7) yes
C4 Y C13 157.97(7) yes
C4 Y C14 169.39(8) yes
C4 Y C15 148.07(11) yes
C4 Y C21 93.21(8) yes
C4 Y C22 85.46(9) yes
C4 Y C23 79.72(9) yes
C5 Y C11 104.22(8) yes
C5 Y C12 112.79(8) yes
C5 Y C13 142.69(8) yes
C5 Y C14 154.16(7) yes
C5 Y C15 124.50(10) yes
C5 Y C21 124.25(8) yes
C5 Y C22 111.74(8) yes
C5 Y C23 95.77(9) yes
C11 Y C12 31.22(8) yes
C11 Y C13 51.51(8) yes
C11 Y C14 50.94(8) yes
C11 Y C15 31.09(8) yes
C11 Y C21 130.99(9) yes
C11 Y C22 127.29(9) yes
C11 Y C23 113.38(9) yes
C12 Y C13 31.20(8) yes
C12 Y C14 51.18(7) yes
C12 Y C15 51.42(8) yes
C12 Y C21 118.56(9) yes
C12 Y C22 134.87(9) yes
C12 Y C23 137.39(9) yes
C13 Y C14 31.06(7) yes
C13 Y C15 51.28(10) yes
C13 Y C21 87.68(8) yes
C13 Y C22 105.49(8) yes
C13 Y C23 118.95(8) yes
C14 Y C15 30.51(11) yes
C14 Y C21 80.05(9) yes
C14 Y C22 84.62(9) yes
C14 Y C23 89.76(9) yes
C15 Y C21 104.31(10) yes
C15 Y C22 96.24(9) yes
C15 Y C23 86.56(9) yes
C21 Y C22 30.41(8) yes
C21 Y C23 59.21(9) yes
C22 Y C23 28.81(9) yes
Y C1 C2 74.02(14) yes
Y C1 C5 74.29(14) yes
Y C1 C6 126.5(2) yes
C2 C1 C5 107.7(2) no
C2 C1 C6 126.5(3) no
C5 C1 C6 124.8(3) no
Y C2 C1 74.64(13) yes
Y C2 C3 75.73(12) yes
Y C2 C7 120.7(2) yes
C1 C2 C3 108.3(3) no
C1 C2 C7 126.4(2) no
C3 C2 C7 125.0(3) no
Y C3 C2 73.24(12) yes
Y C3 C4 74.79(12) yes
Y C3 C8 125.0(2) yes
C2 C3 C4 107.9(2) no
C2 C3 C8 125.6(3) no
C4 C3 C8 125.9(3) no
Y C4 C3 74.23(13) yes
Y C4 C5 73.13(13) yes
Y C4 C9 123.44(18) yes
C3 C4 C5 107.8(2) no
C3 C4 C9 125.4(2) no
C5 C4 C9 126.5(3) no
Y C5 C1 74.54(14) yes
Y C5 C4 75.81(14) yes
Y C5 C10 120.18(18) yes
C1 C5 C4 108.3(2) no
C1 C5 C10 125.6(3) no
C4 C5 C10 125.9(3) no
Y C11 C12 74.42(13) yes
Y C11 C15 74.64(13) yes
Y C11 C16 122.5(2) yes
C12 C11 C15 107.8(3) no
C12 C11 C16 126.9(3) no
C15 C11 C16 124.9(3) no
Y C12 C11 74.36(14) yes
Y C12 C13 73.78(13) yes
Y C12 C17 127.0(2) yes
C11 C12 C13 107.5(2) no
C11 C12 C17 127.3(3) no
C13 C12 C17 124.1(3) no
Y C13 C12 75.01(13) yes
Y C13 C14 75.23(13) yes
Y C13 C18 118.53(16) yes
C12 C13 C14 107.7(2) no
C12 C13 C18 124.2(3) no
C14 C13 C18 128.0(3) no
Y C14 C13 73.72(13) yes
Y C14 C15 74.76(14) yes
Y C14 C19 122.55(19) yes
C13 C14 C15 108.9(2) no
C13 C14 C19 125.3(3) no
C15 C14 C19 125.5(3) no
Y C15 C11 74.28(12) yes
Y C15 C14 74.73(13) yes
Y C15 C20 120.8(2) yes
C11 C15 C14 108.0(3) no
C11 C15 C20 127.2(3) no
C14 C15 C20 124.6(3) no
Y C21 C22 70.16(15) yes
Y C22 C21 79.43(15) yes
Y C22 C23 76.52(17) yes
C21 C22 C23 155.9(3) no
Y C23 C22 74.68(17) yes
Y C23 C24 143.02(19) yes
C22 C23 C24 141.5(3) no
C23 C24 C25 121.2(2) no
C23 C24 C29 121.0(2) no
C25 C24 C29 117.7(2) no
C24 C25 C26 121.1(2) no
C25 C26 C27 119.7(3) no
C26 C27 C28 120.4(3) no
C27 C28 C29 120.0(3) no
C24 C29 C28 121.1(3) no
C1 C6 H6 108.66 no
C1 C6 H6' 113.19 no
C1 C6 H6" 105.95 no
H6 C6 H6' 111.69 no
H6 C6 H6" 107.20 no
H6' C6 H6" 109.82 no
C2 C7 H7 106.23 no
C2 C7 H7' 115.18 no
C2 C7 H7" 108.48 no
H7 C7 H7' 100.24 no
H7 C7 H7" 114.58 no
H7' C7 H7" 111.99 no
C3 C8 H8 103.40 no
C3 C8 H8' 106.93 no
C3 C8 H8" 110.83 no
H8 C8 H8' 115.48 no
H8 C8 H8" 116.08 no
H8' C8 H8" 103.93 no
C4 C9 H9 108.67 no
C4 C9 H9' 106.57 no
C4 C9 H9" 107.23 no
H9 C9 H9' 105.08 no
H9 C9 H9" 122.07 no
H9' C9 H9" 106.28 no
C5 C10 H10 114.50 no
C5 C10 H10' 111.36 no
C5 C10 H10" 113.75 no
H10 C10 H10' 111.58 no
H10 C10 H10" 101.06 no
H10' C10 H10" 103.70 no
C11 C16 H16 113.87 no
C11 C16 H16' 105.26 no
C11 C16 H16" 112.44 no
H16 C16 H16' 103.43 no
H16 C16 H16" 119.90 no
H16' C16 H16" 99.08 no
C12 C17 H17 111.41 no
C12 C17 H17' 108.88 no
C12 C17 H17" 114.10 no
H17 C17 H17' 110.13 no
H17 C17 H17" 104.08 no
H17' C17 H17" 108.10 no
C13 C18 H18 114.54 no
C13 C18 H18' 106.48 no
C13 C18 H18" 113.07 no
H18 C18 H18' 121.91 no
H18 C18 H18" 90.71 no
H18' C18 H18" 109.35 no
C14 C19 H19 101.30 no
C14 C19 H19' 107.42 no
C14 C19 H19" 115.99 no
H19 C19 H19' 108.60 no
H19 C19 H19" 111.27 no
H19' C19 H19" 111.60 no
C15 C20 H20 112.64 no
C15 C20 H20' 92.64 no
C15 C20 H20" 110.76 no
H20 C20 H20' 129.84 no
H20 C20 H20" 106.98 no
H20' C20 H20" 102.71 no
Y C21 H21 112.46 no
Y C21 H21' 112.20 no
C22 C21 H21 120.60 no
C22 C21 H21' 118.32 no
H21 C21 H21' 114.44 no
C24 C25 H25 118.33 no
C26 C25 H25 120.61 no
C25 C26 H26 117.11 no
C27 C26 H26 123.16 no
C26 C27 H27 117.63 no
C28 C27 H27 121.96 no
C27 C28 H28 119.35 no
C29 C28 H28 120.58 no
C24 C29 H29 116.43 no
C28 C29 H29 122.46 no

loop_
_geom_bond_atom_site_label_1
_geom_bond_atom_site_label_2
_geom_bond_distance
_geom_bond_publ_flag
Y C1 2.646(2) yes
Y C2 2.637(2) yes
Y C3 2.670(2) yes
Y C4 2.677(2) yes
Y C5 2.642(2) yes
Y C11 2.653(2) yes
Y C12 2.654(2) yes
Y C13 2.638(2) yes
Y C14 2.657(2) yes
Y C15 2.658(2) yes
Y C21 2.653(3) yes
Y C22 2.539(3) yes
Y C23 2.560(3) yes
C1 C2 1.427(5) no
C1 C5 1.421(4) no
C1 C6 1.505(4) no
C2 C3 1.420(3) no
C2 C7 1.520(6) no
C3 C4 1.428(4) no
C3 C8 1.517(5) no
C4 C5 1.424(3) no
C4 C9 1.502(4) no
C5 C10 1.518(4) no
C11 C12 1.428(4) no
C11 C15 1.423(4) no
C11 C16 1.519(5) no
C12 C13 1.423(3) no
C12 C17 1.506(4) no
C13 C14 1.418(3) no
C13 C18 1.506(4) no
C14 C15 1.399(5) no
C14 C19 1.529(4) no
C15 C20 1.532(5) no
C21 C22 1.366(4) no
C22 C23 1.268(4) no
C23 C24 1.462(4) no
C24 C25 1.403(4) no
C24 C29 1.409(3) no
C25 C26 1.396(4) no
C26 C27 1.383(4) no
C27 C28 1.386(4) no
C28 C29 1.385(4) no
C6 H6 1.1148 no
C6 H6' 0.9908 no
C6 H6" 0.9417 no
C7 H7 0.9882 no
C7 H7' 0.9553 no
C7 H7" 0.8974 no
C8 H8 1.0100 no
C8 H8' 1.1211 no
C8 H8" 0.9444 no
C9 H9 0.9797 no
C9 H9' 0.9995 no
C9 H9" 1.0147 no
C10 H10 0.9607 no
C10 H10' 0.8380 no
C10 H10" 1.0513 no
C16 H16 1.0529 no
C16 H16' 0.9952 no
C16 H16" 0.9324 no
C17 H17 0.9255 no
C17 H17' 0.9871 no
C17 H17" 0.9430 no
C18 H18 1.1976 no
C18 H18' 0.8861 no
C18 H18" 0.9150 no
C19 H19 0.8956 no
C19 H19' 1.1069 no
C19 H19" 0.8562 no
C20 H20 1.0320 no
C20 H20' 1.0045 no
C20 H20" 1.0076 no
C21 H21 0.9710 no
C21 H21' 0.9424 no
C25 H25 0.9918 no
C26 H26 0.9053 no
C27 H27 0.9003 no
C28 H28 0.9422 no
C29 H29 0.9179 no

loop_
_geom_contact_atom_site_label_1
_geom_contact_atom_site_label_2
_geom_contact_distance
_geom_contact_site_symmetry_2
_geom_contact_publ_flag
Y C24 3.830(3) . no
Y C25 4.278(3) . no
Y H20 3.7234 . no
Y H20' 3.8642 . no
Y H21 3.1543 . no
Y H21' 3.1330 . no
Y H25 3.8266 . no
C6 C17 3.489(6) . no
C9 C24 3.590(4) . no
C13 C26 3.476(4) 2_554 no
C17 C6 3.489(6) . no
C24 Y 3.830(3) . no
C24 C9 3.590(4) . no
C25 Y 4.278(3) . no
C26 C13 3.476(4) 2_555 no
C1 H29 2.9985 4_565 no
C2 H29 2.7817 4_565 no
C5 H28 3.0690 4_565 no
C6 H18 2.8105 3_555 no
C6 H17' 2.9795 . no
C6 H10' 3.0054 . no
C6 H7 2.7623 . no
C7 H29 3.0317 4_565 no
C7 H6 2.7774 . no
C7 H17" 3.0403 . no
C7 H8' 2.7949 . no
C8 H21 2.7648 . no
C8 H9' 2.9204 . no
C8 H7" 3.0987 . no
C9 H8 2.7993 . no
C9 H10" 2.9415 . no
C10 H6' 3.0317 . no
C10 H9 2.8932 . no
C12 H26 2.8501 2_554 no
C13 H26 2.7304 2_554 no
C14 H26 3.0585 2_554 no
C16 H6' 2.9705 . no
C16 H20' 2.5267 . no
C16 H17' 2.8437 . no
C17 H18 2.8517 . no
C17 H6 2.8976 . no
C17 H16' 2.7674 . no
C18 H17" 3.0520 . no
C18 H6' 3.0785 3_554 no
C18 H19' 2.7283 . no
C19 H18' 2.8479 . no
C19 H21' 2.7620 . no
C19 H20 3.0322 . no
C20 H19 3.0844 . no
C21 H19" 3.0751 . no
C21 H8 3.0397 . no
C22 H29 2.9425 . no
C22 H19" 2.9829 . no
C22 H9' 3.0316 . no
C22 H7' 3.0379 4_465 no
C23 H20 2.9616 . no
C23 H9' 2.9498 . no
C23 H9 3.0052 . no
C24 H9 2.9535 . no
C27 H7' 2.9603 2_565 no
C28 H16" 2.9448 4_455 no
C29 H16" 3.0086 4_455 no
H6 C7 2.7774 . no
H6 C17 2.8976 . no
H6 H7 2.0377 . no
H6 H17' 2.4533 . no
H6 H17" 2.5696 . no
H6' C10 3.0317 . no
H6' C16 2.9705 . no
H6' H16' 2.4402 . no
H6' C18 3.0785 3_555 no
H6' H18 2.3518 3_555 no
H6" H18 2.4348 3_555 no
H7 C6 2.7623 . no
H7 H6 2.0377 . no
H7 H17" 2.4048 . no
H7' C27 2.9603 2_564 no
H7' C22 3.0379 4_565 no
H7' H29 2.5991 4_565 no
H7" C8 3.0987 . no
H7" H8' 2.4454 . no
H8 C9 2.7993 . no
H8 C21 3.0397 . no
H8 H9' 2.2534 . no
H8 H21 2.3171 . no
H8' C7 2.7949 . no
H8' H7" 2.4454 . no
H9 C10 2.8932 . no
H9 C23 3.0052 . no
H9 C24 2.9535 . no
H9 H10" 2.3334 . no
H9' C8 2.9204 . no
H9' C22 3.0316 . no
H9' C23 2.9498 . no
H9' H8 2.2534 . no
H10' C6 3.0054 . no
H10' H16 2.5913 . no
H10" C9 2.9415 . no
H10" H9 2.3334 . no
H16 H10' 2.5913 . no
H16 H20' 2.5981 . no
H16' C17 2.7674 . no
H16' H6' 2.4402 . no
H16' H17' 2.1194 . no
H16" H20' 2.5480 . no
H16" C28 2.9448 4_555 no
H16" C29 3.0086 4_555 no
H17 H19" 2.5984 4_555 no
H17' C6 2.9795 . no
H17' C16 2.8437 . no
H17' H6 2.4533 . no
H17' H16' 2.1194 . no
H17" C7 3.0403 . no
H17" C18 3.0520 . no
H17" H6 2.5696 . no
H17" H7 2.4048 . no
H17" H18 2.4387 . no
H18 C17 2.8517 . no
H18 H17" 2.4387 . no
H18 C6 2.8105 3_554 no
H18 H6' 2.3518 3_554 no
H18 H6" 2.4348 3_554 no
H18' C19 2.8479 . no
H18' H19' 2.1272 . no
H19 C20 3.0844 . no
H19' C18 2.7283 . no
H19' H18' 2.1272 . no
H19' H21' 2.4871 . no
H19" C21 3.0751 . no
H19" C22 2.9829 . no
H19" H21' 2.5514 . no
H19" H17 2.5984 4_455 no
H20 Y 3.7234 . no
H20 C19 3.0322 . no
H20 C23 2.9616 . no
H20' Y 3.8642 . no
H20' C16 2.5267 . no
H20' H16 2.5981 . no
H20' H16" 2.5480 . no
H21 Y 3.1543 . no
H21 C8 2.7648 . no
H21 H8 2.3171 . no
H21' Y 3.1330 . no
H21' C19 2.7620 . no
H21' H19' 2.4871 . no
H21' H19" 2.5514 . no
H25 Y 3.8266 . no
H26 C12 2.8501 2_555 no
H26 C13 2.7304 2_555 no
H26 C14 3.0585 2_555 no
H28 C5 3.0690 4_465 no
H29 C22 2.9425 . no
H29 C1 2.9985 4_465 no
H29 C2 2.7817 4_465 no
H29 C7 3.0317 4_465 no
H29 H7' 2.5991 4_465 no

loop_
_geom_torsion_atom_site_label_1
_geom_torsion_atom_site_label_2
_geom_torsion_atom_site_label_3
_geom_torsion_atom_site_label_4
_geom_torsion
_geom_torsion_publ_flag
C2 Y C1 C5 114.1(2) no
C2 Y C1 C6 -123.9(3) no
C3 Y C1 C2 -37.03(15) no
C3 Y C1 C5 77.12(14) no
C3 Y C1 C6 -161.0(3) no
C4 Y C1 C2 -77.00(16) no
C4 Y C1 C5 37.15(13) no
C4 Y C1 C6 159.1(3) no
C5 Y C1 C2 -114.1(2) no
C5 Y C1 C6 121.9(3) no
C11 Y C1 C2 132.60(16) no
C11 Y C1 C5 -113.25(14) no
C11 Y C1 C6 8.7(3) no
C12 Y C1 C2 101.76(16) no
C12 Y C1 C5 -144.10(14) no
C12 Y C1 C6 -22.2(3) no
C13 Y C1 C2 83.87(16) no
C13 Y C1 C5 -161.99(12) no
C13 Y C1 C6 -40.1(3) no
C14 Y C1 C2 107.17(17) no
C14 Y C1 C5 -138.68(14) no
C14 Y C1 C6 -16.8(3) no
C15 Y C1 C2 141.89(17) no
C15 Y C1 C5 -103.97(16) no
C15 Y C1 C6 18.0(3) no
C21 Y C1 C2 -26.0(2) no
C21 Y C1 C5 88.12(16) no
C21 Y C1 C6 -150.0(2) no
C22 Y C1 C2 -68.7(2) no
C22 Y C1 C5 45.47(18) no
C22 Y C1 C6 167.4(2) no
C23 Y C1 C2 -105.31(17) no
C23 Y C1 C5 8.84(17) no
C23 Y C1 C6 130.8(3) no
C1 Y C2 C3 -114.0(3) no
C1 Y C2 C7 123.5(3) no
C3 Y C2 C1 114.0(3) no
C3 Y C2 C7 -122.5(4) no
C4 Y C2 C1 77.06(19) no
C4 Y C2 C3 -36.89(17) no
C4 Y C2 C7 -159.4(3) no
C5 Y C2 C1 37.04(15) no
C5 Y C2 C3 -76.9(2) no
C5 Y C2 C7 160.6(3) no
C11 Y C2 C1 -53.09(19) no
C11 Y C2 C3 -167.04(18) no
C11 Y C2 C7 70.5(3) no
C12 Y C2 C1 -78.83(16) no
C12 Y C2 C3 167.2(2) no
C12 Y C2 C7 44.7(2) no
C13 Y C2 C1 -107.86(16) no
C13 Y C2 C3 138.19(19) no
C13 Y C2 C7 15.7(3) no
C14 Y C2 C1 -109.7(2) no
C14 Y C2 C3 136.31(17) no
C14 Y C2 C7 13.8(3) no
C15 Y C2 C1 -61.2(3) no
C15 Y C2 C3 -175.2(2) no
C15 Y C2 C7 62.3(4) no
C21 Y C2 C1 160.51(15) no
C21 Y C2 C3 46.6(2) no
C21 Y C2 C7 -75.9(2) no
C22 Y C2 C1 132.65(14) no
C22 Y C2 C3 18.7(2) no
C22 Y C2 C7 -103.8(2) no
C23 Y C2 C1 99.51(15) no
C23 Y C2 C3 -14.4(3) no
C23 Y C2 C7 -136.9(2) no
C1 Y C3 C2 37.4(2) no
C1 Y C3 C4 -77.01(16) no
C1 Y C3 C8 159.5(3) no
C2 Y C3 C4 -114.4(3) no
C2 Y C3 C8 122.1(4) no
C4 Y C3 C2 114.4(3) no
C4 Y C3 C8 -123.5(3) no
C5 Y C3 C2 77.6(2) no
C5 Y C3 C4 -36.82(14) no
C5 Y C3 C8 -160.3(3) no
C11 Y C3 C2 20.0(3) no
C11 Y C3 C4 -94.39(19) no
C11 Y C3 C8 142.1(3) no
C12 Y C3 C2 -15.5(2) no
C12 Y C3 C4 -129.94(14) no
C12 Y C3 C8 106.5(3) no
C13 Y C3 C2 -54.2(2) no
C13 Y C3 C4 -168.65(13) no
C13 Y C3 C8 67.8(3) no
C14 Y C3 C2 -86.2(3) no
C14 Y C3 C4 159.34(16) no
C14 Y C3 C8 35.8(3) no
C21 Y C3 C2 -134.4(2) no
C21 Y C3 C4 111.20(15) no
C21 Y C3 C8 -12.3(3) no
C22 Y C3 C2 -163.8(2) no
C22 Y C3 C4 81.80(15) no
C22 Y C3 C8 -41.7(3) no
C23 Y C3 C2 168.6(2) no
C23 Y C3 C4 54.17(15) no
C23 Y C3 C8 -69.3(3) no
C1 Y C4 C3 77.42(15) no
C1 Y C4 C5 -37.30(14) no
C1 Y C4 C9 -160.3(3) no
C2 Y C4 C3 36.95(15) no
C2 Y C4 C5 -77.77(17) no
C2 Y C4 C9 159.2(3) no
C3 Y C4 C5 -114.7(2) no
C3 Y C4 C9 122.3(3) no
C5 Y C4 C3 114.7(2) no
C5 Y C4 C9 -123.0(3) no
C11 Y C4 C3 121.77(15) no
C11 Y C4 C5 7.1(2) no
C11 Y C4 C9 -115.9(2) no
C12 Y C4 C3 75.52(18) no
C12 Y C4 C5 -39.20(19) no
C12 Y C4 C9 -162.2(2) no
C13 Y C4 C3 24.3(3) no
C13 Y C4 C5 -90.4(2) no
C13 Y C4 C9 146.6(2) no
C15 Y C4 C3 168.66(15) no
C15 Y C4 C5 53.9(2) no
C15 Y C4 C9 -69.1(3) no
C21 Y C4 C3 -67.41(15) no
C21 Y C4 C5 177.87(15) no
C21 Y C4 C9 54.9(2) no
C22 Y C4 C3 -96.84(15) no
C22 Y C4 C5 148.44(15) no
C22 Y C4 C9 25.4(2) no
C23 Y C4 C3 -125.32(15) no
C23 Y C4 C5 119.96(16) no
C23 Y C4 C9 -3.0(2) no
C1 Y C5 C4 113.9(2) no
C1 Y C5 C10 -122.5(3) no
C2 Y C5 C1 -37.25(12) no
C2 Y C5 C4 76.68(14) no
C2 Y C5 C10 -159.7(3) no
C3 Y C5 C1 -77.19(14) no
C3 Y C5 C4 36.73(13) no
C3 Y C5 C10 160.3(3) no
C4 Y C5 C1 -113.9(2) no
C4 Y C5 C10 123.6(3) no
C11 Y C5 C1 71.21(14) no
C11 Y C5 C4 -174.87(14) no
C11 Y C5 C10 -51.3(3) no
C12 Y C5 C1 39.47(15) no
C12 Y C5 C4 153.39(14) no
C12 Y C5 C10 -83.0(3) no
C13 Y C5 C1 27.84(19) no
C13 Y C5 C4 141.76(14) no
C13 Y C5 C10 -94.6(3) no
C14 Y C5 C1 85.6(2) no
C14 Y C5 C4 -160.45(17) no
C14 Y C5 C10 -36.9(3) no
C15 Y C5 C1 97.33(15) no
C15 Y C5 C4 -148.75(14) no
C15 Y C5 C10 -25.2(3) no
C21 Y C5 C1 -116.50(14) no
C21 Y C5 C4 -2.57(18) no
C21 Y C5 C10 121.0(2) no
C22 Y C5 C1 -148.09(13) no
C22 Y C5 C4 -34.17(16) no
C22 Y C5 C10 89.4(3) no
C23 Y C5 C1 -172.88(14) no
C23 Y C5 C4 -58.96(15) no
C23 Y C5 C10 64.6(3) no
C1 Y C11 C12 -81.28(16) no
C1 Y C11 C15 164.7(2) no
C1 Y C11 C16 42.9(3) no
C2 Y C11 C12 -56.68(19) no
C2 Y C11 C15 -170.7(2) no
C2 Y C11 C16 67.5(3) no
C3 Y C11 C12 -67.8(2) no
C3 Y C11 C15 178.3(2) no
C3 Y C11 C16 56.4(3) no
C4 Y C11 C12 -114.41(16) no
C4 Y C11 C15 131.6(2) no
C4 Y C11 C16 9.8(3) no
C5 Y C11 C12 -110.66(15) no
C5 Y C11 C15 135.4(2) no
C5 Y C11 C16 13.5(3) no
C12 Y C11 C15 -114.0(3) no
C12 Y C11 C16 124.2(3) no
C13 Y C11 C12 37.22(14) no
C13 Y C11 C15 -76.8(2) no
C13 Y C11 C16 161.4(3) no
C14 Y C11 C12 77.38(16) no
C14 Y C11 C15 -36.6(2) no
C14 Y C11 C16 -158.5(3) no
C15 Y C11 C12 114.0(3) no
C15 Y C11 C16 -121.9(4) no
C21 Y C11 C12 77.78(18) no
C21 Y C11 C15 -36.2(3) no
C21 Y C11 C16 -158.1(3) no
C22 Y C11 C12 117.03(16) no
C22 Y C11 C15 3.1(2) no
C22 Y C11 C16 -118.8(3) no
C23 Y C11 C12 146.49(15) no
C23 Y C11 C15 32.5(2) no
C23 Y C11 C16 -89.3(3) no
C1 Y C12 C11 98.90(16) no
C1 Y C12 C13 -147.13(14) no
C1 Y C12 C17 -26.3(3) no
C2 Y C12 C11 129.60(17) no
C2 Y C12 C13 -116.43(15) no
C2 Y C12 C17 4.4(3) no
C3 Y C12 C11 137.55(15) no
C3 Y C12 C13 -108.49(14) no
C3 Y C12 C17 12.4(3) no
C4 Y C12 C11 100.39(17) no
C4 Y C12 C13 -145.65(13) no
C4 Y C12 C17 -24.8(3) no
C5 Y C12 C11 79.68(16) no
C5 Y C12 C13 -166.36(12) no
C5 Y C12 C17 -45.5(3) no
C11 Y C12 C13 114.0(2) no
C11 Y C12 C17 -125.2(3) no
C13 Y C12 C11 -114.0(2) no
C13 Y C12 C17 120.8(3) no
C14 Y C12 C11 -76.53(16) no
C14 Y C12 C13 37.44(13) no
C14 Y C12 C17 158.3(3) no
C15 Y C12 C11 -37.12(17) no
C15 Y C12 C13 76.84(17) no
C15 Y C12 C17 -162.3(3) no
C21 Y C12 C11 -122.86(16) no
C21 Y C12 C13 -8.90(16) no
C21 Y C12 C17 111.9(3) no
C22 Y C12 C11 -90.39(19) no
C22 Y C12 C13 23.57(19) no
C22 Y C12 C17 144.4(3) no
C23 Y C12 C11 -48.5(2) no
C23 Y C12 C13 65.49(19) no
C23 Y C12 C17 -173.7(3) no
C1 Y C13 C12 36.34(15) no
C1 Y C13 C14 149.68(13) no
C1 Y C13 C18 -84.8(3) no
C2 Y C13 C12 69.09(15) no
C2 Y C13 C14 -177.57(14) no
C2 Y C13 C18 -52.1(3) no
C3 Y C13 C12 95.03(15) no
C3 Y C13 C14 -151.63(13) no
C3 Y C13 C18 -26.1(3) no
C4 Y C13 C12 79.4(2) no
C4 Y C13 C14 -167.29(18) no
C4 Y C13 C18 -41.8(3) no
C5 Y C13 C12 21.03(19) no
C5 Y C13 C14 134.37(15) no
C5 Y C13 C18 -100.1(3) no
C11 Y C13 C12 -37.24(14) no
C11 Y C13 C14 76.10(15) no
C11 Y C13 C18 -158.4(3) no
C12 Y C13 C14 113.34(19) no
C12 Y C13 C18 -121.2(3) no
C14 Y C13 C12 -113.34(19) no
C14 Y C13 C18 125.5(3) no
C15 Y C13 C12 -77.35(15) no
C15 Y C13 C14 35.99(14) no
C15 Y C13 C18 161.5(3) no
C21 Y C13 C12 172.19(14) no
C21 Y C13 C14 -74.47(14) no
C21 Y C13 C18 51.0(3) no
C22 Y C13 C12 -162.90(14) no
C22 Y C13 C14 -49.55(15) no
C22 Y C13 C18 75.9(3) no
C23 Y C13 C12 -135.26(14) no
C23 Y C13 C14 -21.91(17) no
C23 Y C13 C18 103.6(3) no
C1 Y C14 C13 -44.58(19) no
C1 Y C14 C15 70.86(19) no
C1 Y C14 C19 -166.4(2) no
C2 Y C14 C13 3.5(2) no
C2 Y C14 C15 118.92(17) no
C2 Y C14 C19 -118.4(2) no
C3 Y C14 C13 53.8(2) no
C3 Y C14 C15 169.26(16) no
C3 Y C14 C19 -68.0(3) no
C5 Y C14 C13 -96.2(2) no
C5 Y C14 C15 19.2(3) no
C5 Y C14 C19 141.9(2) no
C11 Y C14 C13 -78.11(15) no
C11 Y C14 C15 37.33(15) no
C11 Y C14 C19 160.0(3) no
C12 Y C14 C13 -37.62(13) no
C12 Y C14 C15 77.81(16) no
C12 Y C14 C19 -159.5(3) no
C13 Y C14 C15 115.4(2) no
C13 Y C14 C19 -121.9(3) no
C15 Y C14 C13 -115.4(2) no
C15 Y C14 C19 122.7(3) no
C21 Y C14 C13 102.21(14) no
C21 Y C14 C15 -142.36(16) no
C21 Y C14 C19 -19.7(2) no
C22 Y C14 C13 132.55(15) no
C22 Y C14 C15 -112.01(16) no
C22 Y C14 C19 10.7(2) no
C23 Y C14 C13 160.94(15) no
C23 Y C14 C15 -83.62(16) no
C23 Y C14 C19 39.1(2) no
C1 Y C15 C11 -18.2(3) no
C1 Y C15 C14 -132.42(15) no
C1 Y C15 C20 106.1(3) no
C2 Y C15 C11 14.6(4) no
C2 Y C15 C14 -99.7(2) no
C2 Y C15 C20 138.9(3) no
C4 Y C15 C11 -86.1(2) no
C4 Y C15 C14 159.62(16) no
C4 Y C15 C20 38.2(4) no
C5 Y C15 C11 -55.7(2) no
C5 Y C15 C14 -169.98(14) no
C5 Y C15 C20 68.6(3) no
C11 Y C15 C14 -114.2(3) no
C11 Y C15 C20 124.3(4) no
C12 Y C15 C11 37.29(17) no
C12 Y C15 C14 -76.95(18) no
C12 Y C15 C20 161.6(3) no
C13 Y C15 C11 77.57(19) no
C13 Y C15 C14 -36.66(15) no
C13 Y C15 C20 -158.1(3) no
C14 Y C15 C11 114.2(3) no
C14 Y C15 C20 -121.4(3) no
C21 Y C15 C11 152.61(19) no
C21 Y C15 C14 38.38(16) no
C21 Y C15 C20 -83.1(3) no
C22 Y C15 C11 -177.6(2) no
C22 Y C15 C14 68.21(16) no
C22 Y C15 C20 -53.2(3) no
C23 Y C15 C11 -150.4(2) no
C23 Y C15 C14 95.38(16) no
C23 Y C15 C20 -26.1(3) no
C1 Y C21 C22 -112.79(19) no
C2 Y C21 C22 -126.35(19) no
C3 Y C21 C22 -104.11(19) no
C4 Y C21 C22 -75.38(19) no
C5 Y C21 C22 -74.0(2) no
C11 Y C21 C22 96.0(2) no
C12 Y C21 C22 131.26(17) no
C13 Y C21 C22 126.66(19) no
C14 Y C21 C22 96.36(19) no
C15 Y C21 C22 77.7(2) no
C23 Y C21 C22 0.64(18) no
C1 Y C22 C21 97.76(19) no
C1 Y C22 C23 -83.4(2) no
C2 Y C22 C21 64.0(2) no
C2 Y C22 C23 -117.1(2) no
C3 Y C22 C21 73.53(19) no
C3 Y C22 C23 -107.6(2) no
C4 Y C22 C21 104.27(19) no
C4 Y C22 C23 -76.9(2) no
C5 Y C22 C21 121.17(18) no
C5 Y C22 C23 -60.0(2) no
C11 Y C22 C21 -109.34(19) no
C11 Y C22 C23 69.5(2) no
C12 Y C22 C21 -68.7(2) no
C12 Y C22 C23 110.2(2) no
C13 Y C22 C21 -56.27(19) no
C13 Y C22 C23 122.59(19) no
C14 Y C22 C21 -79.50(18) no
C14 Y C22 C23 99.4(2) no
C15 Y C22 C21 -107.8(2) no
C15 Y C22 C23 71.1(2) no
C21 Y C22 C23 178.9(3) no
C23 Y C22 C21 -178.9(3) no
C1 Y C23 C22 121.48(19) no
C1 Y C23 C24 -48.3(4) no
C2 Y C23 C22 81.7(2) no
C2 Y C23 C24 -88.1(4) no
C3 Y C23 C22 74.3(2) no
C3 Y C23 C24 -95.5(3) no
C4 Y C23 C22 99.4(2) no
C4 Y C23 C24 -70.5(3) no
C5 Y C23 C22 126.07(19) no
C5 Y C23 C24 -43.8(3) no
C11 Y C23 C22 -125.7(2) no
C11 Y C23 C24 64.5(3) no
C12 Y C23 C22 -100.7(2) no
C12 Y C23 C24 89.5(3) no
C13 Y C23 C22 -68.1(2) no
C13 Y C23 C24 122.1(3) no
C14 Y C23 C22 -79.2(2) no
C14 Y C23 C24 111.0(3) no
C15 Y C23 C22 -109.6(2) no
C15 Y C23 C24 80.6(3) no
C21 Y C23 C22 -0.67(18) no
C21 Y C23 C24 -170.5(4) no
C22 Y C23 C24 -169.8(5) no
C12 Y C21 H21' 17.85 no
C13 Y C21 H21 -117.46 no
C1 Y C21 H21 3.08 no
C1 Y C21 H21' 133.79 no
C2 Y C21 H21 -10.48 no
C2 Y C21 H21' 120.23 no
C3 Y C21 H21 11.76 no
C3 Y C21 H21' 142.47 no
C4 Y C21 H21 40.49 no
C4 Y C21 H21' 171.20 no
C5 Y C21 H21 41.82 no
C5 Y C21 H21' 172.53 no
C11 Y C21 H21 -148.09 no
C11 Y C21 H21' -17.38 no
C12 Y C21 H21 -112.86 no
C22 Y C21 H21 115.87 no
C22 Y C21 H21' -113.42 no
C13 Y C21 H21' 13.25 no
C14 Y C21 H21 -147.77 no
C14 Y C21 H21' -17.06 no
C15 Y C21 H21 -166.43 no
C15 Y C21 H21' -35.72 no
C23 Y C21 H21' -112.78 no
C23 Y C21 H21 116.51 no
Y C1 C2 C7 -117.1(3) no
Y C1 C2 C3 68.90(16) no
C2 C1 C5 Y 67.05(17) no
C2 C1 C5 C4 -1.9(3) no
C2 C1 C5 C10 -176.6(2) no
C6 C1 C5 Y -123.9(3) no
C6 C1 C5 C4 167.2(3) no
C6 C1 C5 C10 -7.6(4) no
Y C1 C5 C4 -68.95(16) no
C5 C1 C2 Y -67.23(17) no
C5 C1 C2 C3 1.7(3) no
C5 C1 C2 C7 175.7(3) no
C6 C1 C2 Y 124.0(3) no
C6 C1 C2 C3 -167.2(3) no
C6 C1 C2 C7 6.8(5) no
Y C1 C5 C10 116.3(3) no
Y C2 C3 C4 67.37(17) no
Y C2 C3 C8 -121.5(3) no
C1 C2 C3 Y -68.16(16) no
C1 C2 C3 C4 -0.8(3) no
C1 C2 C3 C8 170.4(3) no
C7 C2 C3 Y 117.7(3) no
C7 C2 C3 C4 -174.9(3) no
C7 C2 C3 C8 -3.7(5) no
C2 C3 C4 Y -66.33(17) no
C2 C3 C4 C5 -0.4(3) no
C2 C3 C4 C9 173.6(3) no
C8 C3 C4 Y 122.5(3) no
C8 C3 C4 C5 -171.5(3) no
C8 C3 C4 C9 2.4(4) no
Y C3 C4 C5 65.95(16) no
Y C3 C4 C9 -120.1(3) no
Y C4 C5 C1 68.10(16) no
C9 C4 C5 C10 2.3(4) no
Y C4 C5 C10 -117.2(3) no
C3 C4 C5 Y -66.68(16) no
C3 C4 C5 C1 1.4(3) no
C3 C4 C5 C10 176.1(3) no
C9 C4 C5 Y 119.5(3) no
C9 C4 C5 C1 -172.4(2) no
Y C11 C12 C13 -66.91(15) no
Y C11 C12 C17 125.0(3) no
C15 C11 C12 Y 67.75(17) no
C15 C11 C12 C13 0.8(3) no
C15 C11 C12 C17 -167.3(3) no
C16 C11 C12 Y -119.3(3) no
C16 C11 C12 C13 173.8(3) no
C16 C11 C12 C17 5.7(4) no
C16 C11 C15 C20 2.2(5) no
Y C11 C15 C14 67.70(16) no
Y C11 C15 C20 -117.0(3) no
C12 C11 C15 Y -67.60(16) no
C12 C11 C15 C14 0.1(3) no
C12 C11 C15 C20 175.4(3) no
C16 C11 C15 Y 119.2(3) no
C16 C11 C15 C14 -173.1(3) no
C11 C12 C13 Y 67.30(16) no
C11 C12 C13 C14 -1.4(2) no
C11 C12 C13 C18 -178.1(2) no
C17 C12 C13 Y -124.1(3) no
C17 C12 C13 C14 167.1(3) no
C17 C12 C13 C18 -9.5(4) no
Y C12 C13 C18 114.6(2) no
Y C12 C13 C14 -68.74(15) no
Y C13 C14 C15 -67.08(17) no
Y C13 C14 C19 118.7(3) no
C12 C13 C14 Y 68.60(15) no
C12 C13 C14 C15 1.5(3) no
C12 C13 C14 C19 -172.7(3) no
C18 C13 C14 Y -114.9(3) no
C18 C13 C14 C15 178.0(2) no
C18 C13 C14 C19 3.8(4) no
Y C14 C15 C20 117.2(3) no
C13 C14 C15 Y 66.39(16) no
C13 C14 C15 C11 -1.0(3) no
C13 C14 C15 C20 -176.4(2) no
C19 C14 C15 Y -119.4(3) no
C19 C14 C15 C11 173.2(3) no
C19 C14 C15 C20 -2.2(4) no
Y C14 C15 C11 -67.39(17) no
Y C21 C22 C23 -2.7(7) no
Y C22 C23 C24 170.2(4) no
C21 C22 C23 Y 2.7(7) no
C21 C22 C23 C24 172.9(6) no
Y C23 C24 C25 -21.3(5) no
Y C23 C24 C29 156.9(3) no
C22 C23 C24 C25 174.6(4) no
C22 C23 C24 C29 -7.3(6) no
C23 C24 C29 C28 -177.3(3) no
C25 C24 C29 C28 0.9(4) no
C29 C24 C25 C26 0.1(4) no
C23 C24 C25 C26 178.3(3) no
C24 C25 C26 C27 -0.4(4) no
C25 C26 C27 C28 -0.4(5) no
C26 C27 C28 C29 1.4(5) no
C27 C28 C29 C24 -1.6(4) no
